data_2211677
loop_
_publ_author_name
'Zhen-Ming Zhang'
'Da-Qi Wang'
'Tong-Tao Xu'
'Jian Gao'

_publ_section_title
{<i>N</i>,<i>N</i>'-Bis[1-(2-hydroxy-4-methoxyphenyl)ethylidene]ethylenediamine-\k^2^<i>O</i>,<i>O</i>'}dichlorozinc(II)
_journal_coeditor_code XU2153
_journal_issue 12
_journal_name_full 'Acta Crystallographica Section E'
_journal_page_first m3416
_journal_page_last m3417
_journal_paper_doi 10.1107/S1600536806047969
_journal_volume 62
_journal_year 2006
_chemical_formula_iupac '[Zn (C10 H12 N O2 )2 Cl2]'
_chemical_formula_moiety 'C20 H24 Cl2 N2 O4 Zn'
_chemical_formula_sum 'C20 H24 Cl2 N2 O4 Zn'
_chemical_formula_weight 492.68
_chemical_name_systematic
;
 ?
;
_space_group_IT_number 14
_symmetry_cell_setting monoclinic
_symmetry_space_group_name_Hall '-P 2ybc'
_symmetry_space_group_name_H-M 'P 1 21/c 1'
_atom_sites_solution_hydrogens geom
_atom_sites_solution_primary direct
_atom_sites_solution_secondary difmap
_audit_creation_method SHELXL-97
_cell_angle_alpha 90.00
_cell_angle_beta 91.000(3)
_cell_angle_gamma 90.00
_cell_formula_units_Z 4
_cell_length_a 11.547(3)
_cell_length_b 10.503(3)
_cell_length_c 17.469(3)
_cell_measurement_reflns_used 2730
_cell_measurement_temperature 298(2)
_cell_measurement_theta_max 25.7
_cell_measurement_theta_min 2.2
_cell_volume 2118.3(9)
_computing_cell_refinement 'SAINT (Siemens, 1996)'
_computing_data_collection 'SMART (Siemens, 1996)'
_computing_data_reduction SAINT
_computing_molecular_graphics 'SHELXTL (Sheldrick, 1997b)'
_computing_publication_material SHELXTL
_computing_structure_refinement 'SHELXL-97 (Sheldrick, 1997a)'
_computing_structure_solution 'SHELXS-97 (Sheldrick, 1997a)'
_diffrn_ambient_temperature 298(2)
_diffrn_measured_fraction_theta_full 1.00
_diffrn_measured_fraction_theta_max 1.00
_diffrn_measurement_device_type 'Bruker SMART CCD area-detector'
_diffrn_measurement_method '\f and \w scans'
_diffrn_radiation_monochromator graphite
_diffrn_radiation_source 'fine-focus sealed tube'
_diffrn_radiation_type MoK\a
_diffrn_radiation_wavelength 0.71073
_diffrn_reflns_av_R_equivalents 0.079
_diffrn_reflns_av_sigmaI/netI 0.094
_diffrn_reflns_limit_h_max 13
_diffrn_reflns_limit_h_min -13
_diffrn_reflns_limit_k_max 12
_diffrn_reflns_limit_k_min -6
_diffrn_reflns_limit_l_max 20
_diffrn_reflns_limit_l_min -20
_diffrn_reflns_number 10504
_diffrn_reflns_theta_full 25.0
_diffrn_reflns_theta_max 25.0
_diffrn_reflns_theta_min 1.7
_diffrn_standards_number 0
_exptl_absorpt_coefficient_mu 1.441
_exptl_absorpt_correction_T_max 0.869
_exptl_absorpt_correction_T_min 0.742
_exptl_absorpt_correction_type multi-scan
_exptl_absorpt_process_details '(SADABS; Sheldrick, 2002)'
_exptl_crystal_colour yellow
_exptl_crystal_density_diffrn 1.545
_exptl_crystal_density_method 'not measured'
_exptl_crystal_description block
_exptl_crystal_F_000 1016
_exptl_crystal_size_max 0.22
_exptl_crystal_size_mid 0.14
_exptl_crystal_size_min 0.10
_refine_diff_density_max 0.88
_refine_diff_density_min -0.87
_refine_ls_extinction_method none
_refine_ls_goodness_of_fit_ref 1.034
_refine_ls_hydrogen_treatment constr
_refine_ls_matrix_type full
_refine_ls_number_parameters 262
_refine_ls_number_reflns 3729
_refine_ls_number_restraints 1
_refine_ls_restrained_S_all 1.036
_refine_ls_R_factor_all 0.125
_refine_ls_R_factor_gt 0.074
_refine_ls_shift/su_max 0.000
_refine_ls_shift/su_mean 0.000
_refine_ls_structure_factor_coef Fsqd
_refine_ls_weighting_details 'calc w=1/[\s^2^(Fo^2^)+(0.091P)^2^+9.1479P] where P=(Fo^2^+2Fc^2^)/3'
_refine_ls_weighting_scheme calc
_refine_ls_wR_factor_gt 0.188
_refine_ls_wR_factor_ref 0.217
_reflns_number_gt 2165
_reflns_number_total 3729
_reflns_threshold_expression I>2\s(I)
_cod_data_source_file xu2153.cif
_cod_data_source_block I
_cod_depositor_comments
;
The following automatic conversions were performed:
'_symmetry_cell_setting' value 'Monoclinic' changed to 'monoclinic'
according to '/home/saulius/struct/CIF-dictionaries/cif_core.dic'
dictionary named 'cif_core.dic' version 2.4.1 from 2010-06-29.

Automatic conversion script
Id: cif_fix_enum 1527 2010-12-29 10:47:43Z saulius 

The following automatic conversions were performed:

'_symmetry_cell_setting' value 'Monoclinic' changed to 'monoclinic'
according to /home/saulius/struct/CIF-dictionaries/cif_core.dic
dictionary named 'cif_core.dic' version 2.4.1 from 2010-06-29.

Automatic conversion script
Id: cif_fix_values 1715 2011-07-08 13:25:40Z adriana 
;
_cod_original_sg_symbol_H-M 'P 21/c'
_cod_database_code 2211677
_cod_database_fobs_code 2211677

loop_
_symmetry_equiv_pos_as_xyz
'x, y, z'
'-x, y+1/2, -z+1/2'
'-x, -y, -z'
'x, -y-1/2, z-1/2'

loop_
_atom_site_type_symbol
_atom_site_label
_atom_site_fract_x
_atom_site_fract_y
_atom_site_fract_z
_atom_site_U_iso_or_equiv
_atom_site_adp_type
_atom_site_calc_flag
_atom_site_refinement_flags
_atom_site_occupancy
Zn Zn1 0.28463(8) 0.75226(8) 0.07673(5) 0.0338(3) Uani d . 1
Cl Cl1 0.19590(19) 0.7445(2) 0.18916(12) 0.0484(6) Uani d . 1
Cl Cl2 0.3210(2) 0.5660(2) 0.02217(15) 0.0622(8) Uani d . 1
O O1 0.4166(4) 0.8714(5) 0.0854(3) 0.0441(15) Uani d . 1
H H1 0.4005 0.9450 0.0739 0.066 Uiso d R 1
O O2 0.6953(5) 0.6426(5) 0.2354(4) 0.0536(18) Uani d . 1
O O3 0.2056(5) 0.8772(5) 0.0112(3) 0.0483(17) Uani d . 1
H H3 0.2216 0.9504 0.0240 0.072 Uiso d R 1
O O4 -0.0334(5) 0.6618(5) -0.1722(3) 0.0475(16) Uani d . 1
N N1 0.4359(6) 1.1161(6) 0.0806(4) 0.0384(17) Uani d . 1
N N2 0.2041(6) 1.1180(6) 0.0115(4) 0.0427(19) Uani d . 1
C C1 0.5891(8) 1.2300(7) 0.1447(5) 0.049(2) Uani d D 1
H H1A 0.5991 1.2799 0.0992 0.073 Uiso calc R 1
H H1B 0.6636 1.2113 0.1673 0.073 Uiso calc R 1
H H1C 0.5436 1.2769 0.1805 0.073 Uiso calc R 1
C C2 0.5291(7) 1.1092(7) 0.1246(5) 0.0324(19) Uani d D 1
C C3 0.5681(7) 0.9851(7) 0.1517(5) 0.0336(19) Uani d . 1
C C4 0.5095(6) 0.8704(7) 0.1315(5) 0.0330(19) Uani d . 1
C C5 0.5527(7) 0.7531(8) 0.1586(5) 0.0364(18) Uani d . 1
H H5 0.5179 0.6772 0.1432 0.044 Uiso calc R 1
C C6 0.6461(7) 0.7517(8) 0.2076(5) 0.0407(19) Uani d . 1
C C7 0.7015(8) 0.8628(9) 0.2302(5) 0.050(2) Uani d . 1
H H7 0.7636 0.8598 0.2648 0.061 Uiso calc R 1
C C8 0.6642(7) 0.9765(8) 0.2015(5) 0.042(2) Uani d . 1
H H8 0.7037 1.0505 0.2153 0.051 Uiso calc R 1
C C9 0.6519(9) 0.5234(8) 0.2058(6) 0.054(3) Uani d . 1
H H9A 0.5767 0.5069 0.2263 0.081 Uiso calc R 1
H H9B 0.7039 0.4559 0.2204 0.081 Uiso calc R 1
H H9C 0.6460 0.5279 0.1510 0.081 Uiso calc R 1
C C10 0.1009(8) 1.2437(8) -0.0844(5) 0.047(2) Uani d . 1
H H10A 0.0949 1.3069 -0.0450 0.071 Uiso calc R 1
H H10B 0.0274 1.2347 -0.1104 0.071 Uiso calc R 1
H H10C 0.1582 1.2695 -0.1204 0.071 Uiso calc R 1
C C11 0.1356(7) 1.1184(7) -0.0492(5) 0.0341(19) Uani d . 1
C C12 0.0966(6) 0.9974(7) -0.0798(4) 0.0304(17) Uani d . 1
C C13 0.1315(6) 0.8795(7) -0.0476(4) 0.0289(18) Uani d . 1
C C14 0.0906(7) 0.7671(7) -0.0804(5) 0.0330(18) Uani d . 1
H H14 0.1164 0.6892 -0.0614 0.040 Uiso calc R 1
C C15 0.0144(7) 0.7697(7) -0.1390(5) 0.0353(19) Uani d . 1
C C16 -0.0243(7) 0.8847(7) -0.1723(5) 0.041(2) Uani d . 1
H H16 -0.0764 0.8844 -0.2135 0.049 Uiso calc R 1
C C17 0.0161(7) 0.9959(8) -0.1427(5) 0.039(2) Uani d . 1
H H17 -0.0090 1.0726 -0.1639 0.047 Uiso calc R 1
C C18 -0.0035(9) 0.5411(8) -0.1408(6) 0.054(3) Uani d . 1
H H18A 0.0771 0.5247 -0.1488 0.081 Uiso calc R 1
H H18B -0.0492 0.4761 -0.1654 0.081 Uiso calc R 1
H H18C -0.0184 0.5410 -0.0869 0.081 Uiso calc R 1
C C19 0.3836(7) 1.2317(7) 0.0494(5) 0.042(2) Uani d . 1
H H19A 0.4053 1.2416 -0.0036 0.051 Uiso calc R 1
H H19B 0.4124 1.3049 0.0777 0.051 Uiso calc R 1
C C20 0.2537(7) 1.2263(7) 0.0545(5) 0.041(2) Uani d . 1
H H20A 0.2324 1.2194 0.1078 0.049 Uiso calc R 1
H H20B 0.2210 1.3048 0.0344 0.049 Uiso calc R 1

loop_
_atom_site_aniso_label
_atom_site_aniso_U_11
_atom_site_aniso_U_22
_atom_site_aniso_U_33
_atom_site_aniso_U_12
_atom_site_aniso_U_13
_atom_site_aniso_U_23
Zn1 0.0387(5) 0.0176(4) 0.0446(6) -0.0020(4) -0.0161(4) 0.0041(4)
Cl1 0.0520(13) 0.0464(12) 0.0465(13) 0.0000(12) -0.0057(10) 0.0099(11)
Cl2 0.093(2) 0.0238(11) 0.0693(17) 0.0106(12) -0.0083(14) -0.0042(11)
O1 0.034(3) 0.026(3) 0.072(4) -0.007(3) -0.021(3) 0.007(3)
O2 0.061(4) 0.032(3) 0.067(5) 0.001(3) -0.029(3) 0.009(3)
O3 0.074(4) 0.014(3) 0.055(4) 0.005(3) -0.046(3) -0.003(2)
O4 0.047(4) 0.034(3) 0.061(4) 0.001(3) -0.024(3) -0.010(3)
N1 0.036(4) 0.019(3) 0.059(5) -0.006(3) -0.014(4) 0.003(3)
N2 0.050(4) 0.027(4) 0.049(4) 0.003(3) -0.035(4) -0.005(3)
C1 0.062(6) 0.018(4) 0.065(6) -0.014(4) -0.015(5) -0.011(4)
C2 0.030(4) 0.024(4) 0.043(5) -0.002(3) 0.003(4) -0.005(3)
C3 0.034(5) 0.026(4) 0.041(5) -0.002(4) -0.007(4) -0.003(4)
C4 0.024(4) 0.026(4) 0.048(5) 0.003(3) -0.005(4) 0.003(4)
C5 0.034(4) 0.032(4) 0.044(5) -0.003(4) -0.003(4) -0.003(4)
C6 0.052(5) 0.023(4) 0.047(5) 0.005(4) -0.008(4) 0.005(4)
C7 0.046(6) 0.049(6) 0.056(6) -0.005(5) -0.020(5) 0.004(5)
C8 0.044(5) 0.031(5) 0.052(6) -0.006(4) -0.011(4) 0.000(4)
C9 0.068(7) 0.029(5) 0.064(7) 0.007(5) -0.012(5) 0.009(4)
C10 0.049(5) 0.032(5) 0.059(6) 0.003(5) -0.011(4) 0.007(5)
C11 0.034(5) 0.023(4) 0.044(5) 0.000(4) -0.005(4) 0.009(4)
C12 0.032(4) 0.029(4) 0.030(4) 0.003(4) -0.008(3) 0.002(3)
C13 0.025(4) 0.030(4) 0.031(4) 0.003(3) -0.012(3) 0.004(3)
C14 0.038(4) 0.019(4) 0.042(5) 0.005(4) -0.003(4) 0.001(4)
C15 0.031(4) 0.026(4) 0.049(5) -0.001(3) 0.002(4) -0.004(4)
C16 0.046(5) 0.033(5) 0.044(5) -0.005(4) -0.020(4) 0.008(4)
C17 0.032(5) 0.033(5) 0.053(5) 0.001(4) -0.011(4) 0.016(4)
C18 0.065(7) 0.032(5) 0.064(6) 0.000(5) -0.022(5) -0.015(5)
C19 0.045(5) 0.016(4) 0.065(6) 0.003(4) -0.016(4) 0.006(4)
C20 0.047(5) 0.017(4) 0.059(5) 0.004(3) -0.013(4) -0.012(4)

loop_
_atom_type_symbol
_atom_type_description
_atom_type_scat_dispersion_real
_atom_type_scat_dispersion_imag
_atom_type_scat_source
C C 0.0033 0.0016 'International Tables Vol C Tables 4.2.6.8 and 6.1.1.4'
H H 0.0000 0.0000 'International Tables Vol C Tables 4.2.6.8 and 6.1.1.4'
N N 0.0061 0.0033 'International Tables Vol C Tables 4.2.6.8 and 6.1.1.4'
O O 0.0106 0.0060 'International Tables Vol C Tables 4.2.6.8 and 6.1.1.4'
Zn Zn 0.2839 1.4301 'International Tables Vol C Tables 4.2.6.8 and 6.1.1.4'
Cl Cl 0.1484 0.1585 'International Tables Vol C Tables 4.2.6.8 and 6.1.1.4'

loop_
_geom_angle_atom_site_label_1
_geom_angle_atom_site_label_2
_geom_angle_atom_site_label_3
_geom_angle
_geom_angle_publ_flag
O3 Zn1 O1 88.4(2) y
O3 Zn1 Cl2 115.46(18) y
O1 Zn1 Cl2 116.08(19) y
O3 Zn1 Cl1 108.8(2) y
O1 Zn1 Cl1 108.74(19) y
Cl2 Zn1 Cl1 116.02(10) y
C4 O1 Zn1 130.8(5) ?
C4 O1 H1 109.5 ?
Zn1 O1 H1 114.0 ?
C6 O2 C9 117.5(6) ?
C13 O3 Zn1 138.9(5) ?
C13 O3 H3 109.5 ?
Zn1 O3 H3 111.6 ?
C15 O4 C18 118.4(6) ?
C2 N1 C19 126.5(6) ?
C11 N2 C20 129.3(7) ?
C2 C1 H1A 109.5 ?
C2 C1 H1B 109.5 ?
H1A C1 H1B 109.5 ?
C2 C1 H1C 109.5 ?
H1A C1 H1C 109.5 ?
H1B C1 H1C 109.5 ?
N1 C2 C3 119.1(7) ?
N1 C2 C1 117.7(7) ?
C3 C2 C1 123.2(7) ?
C8 C3 C4 117.9(7) ?
C8 C3 C2 119.8(7) ?
C4 C3 C2 122.3(7) ?
O1 C4 C5 119.2(7) ?
O1 C4 C3 121.2(7) ?
C5 C4 C3 119.5(7) ?
C6 C5 C4 119.5(8) ?
C6 C5 H5 120.3 ?
C4 C5 H5 120.3 ?
O2 C6 C5 123.5(8) ?
O2 C6 C7 114.8(7) ?
C5 C6 C7 121.7(8) ?
C8 C7 C6 119.5(8) ?
C8 C7 H7 120.2 ?
C6 C7 H7 120.2 ?
C7 C8 C3 121.8(8) ?
C7 C8 H8 119.1 ?
C3 C8 H8 119.1 ?
O2 C9 H9A 109.5 ?
O2 C9 H9B 109.5 ?
H9A C9 H9B 109.5 ?
O2 C9 H9C 109.5 ?
H9A C9 H9C 109.5 ?
H9B C9 H9C 109.5 ?
C11 C10 H10A 109.5 ?
C11 C10 H10B 109.5 ?
H10A C10 H10B 109.5 ?
C11 C10 H10C 109.5 ?
H10A C10 H10C 109.5 ?
H10B C10 H10C 109.5 ?
N2 C11 C12 118.4(7) ?
N2 C11 C10 119.1(7) ?
C12 C11 C10 122.5(7) ?
C13 C12 C17 118.3(7) ?
C13 C12 C11 122.5(6) ?
C17 C12 C11 119.2(7) ?
O3 C13 C14 120.9(7) ?
O3 C13 C12 119.9(7) ?
C14 C13 C12 119.1(7) ?
C15 C14 C13 120.8(7) ?
C15 C14 H14 119.6 ?
C13 C14 H14 119.6 ?
C14 C15 O4 123.8(7) ?
C14 C15 C16 122.2(7) ?
O4 C15 C16 114.0(7) ?
C17 C16 C15 118.4(7) ?
C17 C16 H16 120.8 ?
C15 C16 H16 120.8 ?
C16 C17 C12 121.2(7) ?
C16 C17 H17 119.4 ?
C12 C17 H17 119.4 ?
O4 C18 H18A 109.5 ?
O4 C18 H18B 109.5 ?
H18A C18 H18B 109.5 ?
O4 C18 H18C 109.5 ?
H18A C18 H18C 109.5 ?
H18B C18 H18C 109.5 ?
N1 C19 C20 110.7(7) ?
N1 C19 H19A 109.5 ?
C20 C19 H19A 109.5 ?
N1 C19 H19B 109.5 ?
C20 C19 H19B 109.5 ?
H19A C19 H19B 108.1 ?
N2 C20 C19 112.3(7) ?
N2 C20 H20A 109.2 ?
C19 C20 H20A 109.2 ?
N2 C20 H20B 109.2 ?
C19 C20 H20B 109.2 ?
H20A C20 H20B 107.9 ?

loop_
_geom_bond_atom_site_label_1
_geom_bond_atom_site_label_2
_geom_bond_distance
_geom_bond_publ_flag
Zn1 O1 1.975(5) y
Zn1 O3 1.957(5) y
Zn1 Cl1 2.233(2) y
Zn1 Cl2 2.219(2) y
O1 C4 1.330(9) ?
O1 H1 0.8200 ?
O2 C6 1.364(9) ?
O2 C9 1.442(10) ?
O3 C13 1.326(8) ?
O3 H3 0.8200 ?
O4 C15 1.383(9) ?
O4 C18 1.422(10) ?
N1 C2 1.313(10) ?
N1 C19 1.457(9) ?
N2 C11 1.312(10) ?
N2 C20 1.472(9) ?
C1 C2 1.485(9) ?
C1 H1A 0.9600 ?
C1 H1B 0.9600 ?
C1 H1C 0.9600 ?
C2 C3 1.456(10) ?
C3 C8 1.401(11) ?
C3 C4 1.423(10) ?
C4 C5 1.408(10) ?
C5 C6 1.366(11) ?
C5 H5 0.9300 ?
C6 C7 1.384(11) ?
C7 C8 1.363(11) ?
C7 H7 0.9300 ?
C8 H8 0.9300 ?
C9 H9A 0.9600 ?
C9 H9B 0.9600 ?
C9 H9C 0.9600 ?
C10 C11 1.505(10) ?
C10 H10A 0.9600 ?
C10 H10B 0.9600 ?
C10 H10C 0.9600 ?
C11 C12 1.448(10) ?
C12 C13 1.415(10) ?
C12 C17 1.427(11) ?
C13 C14 1.392(10) ?
C14 C15 1.338(11) ?
C14 H14 0.9300 ?
C15 C16 1.411(11) ?
C16 C17 1.356(11) ?
C16 H16 0.9300 ?
C17 H17 0.9300 ?
C18 H18A 0.9600 ?
C18 H18B 0.9600 ?
C18 H18C 0.9600 ?
C19 C20 1.506(12) ?
C19 H19A 0.9700 ?
C19 H19B 0.9700 ?
C20 H20A 0.9700 ?
C20 H20B 0.9700 ?

loop_
_geom_hbond_atom_site_label_D
_geom_hbond_atom_site_label_H
_geom_hbond_atom_site_label_A
_geom_hbond_distance_DH
_geom_hbond_distance_HA
_geom_hbond_distance_DA
_geom_hbond_angle_DHA
O1 H1 N1 0.82 1.85 2.582(8) 149
O3 H3 N2 0.82 1.78 2.529(8) 150

loop_
_geom_torsion_atom_site_label_1
_geom_torsion_atom_site_label_2
_geom_torsion_atom_site_label_3
_geom_torsion_atom_site_label_4
_geom_torsion
O3 Zn1 O1 C4 168.6(7)
Cl2 Zn1 O1 C4 -73.7(7)
Cl1 Zn1 O1 C4 59.3(7)
O1 Zn1 O3 C13 147.7(8)
Cl2 Zn1 O3 C13 29.4(9)
Cl1 Zn1 O3 C13 -103.0(8)
C19 N1 C2 C3 179.0(8)
C19 N1 C2 C1 -0.5(13)
N1 C2 C3 C8 -177.0(8)
C1 C2 C3 C8 2.5(12)
N1 C2 C3 C4 0.7(12)
C1 C2 C3 C4 -179.8(8)
Zn1 O1 C4 C5 28.7(11)
Zn1 O1 C4 C3 -153.5(6)
C8 C3 C4 O1 179.0(8)
C2 C3 C4 O1 1.3(12)
C8 C3 C4 C5 -3.2(12)
C2 C3 C4 C5 179.0(8)
O1 C4 C5 C6 -178.2(7)
C3 C4 C5 C6 4.0(12)
C9 O2 C6 C5 5.6(13)
C9 O2 C6 C7 -171.7(8)
C4 C5 C6 O2 -178.5(8)
C4 C5 C6 C7 -1.5(13)
O2 C6 C7 C8 175.5(8)
C5 C6 C7 C8 -1.8(14)
C6 C7 C8 C3 2.6(14)
C4 C3 C8 C7 0.0(13)
C2 C3 C8 C7 177.8(8)
C20 N2 C11 C12 -178.7(8)
C20 N2 C11 C10 1.5(14)
N2 C11 C12 C13 -1.4(12)
C10 C11 C12 C13 178.4(8)
N2 C11 C12 C17 176.0(8)
C10 C11 C12 C17 -4.2(12)
Zn1 O3 C13 C14 -1.4(13)
Zn1 O3 C13 C12 -179.0(6)
C17 C12 C13 O3 -179.5(7)
C11 C12 C13 O3 -2.2(12)
C17 C12 C13 C14 2.8(11)
C11 C12 C13 C14 -179.8(8)
O3 C13 C14 C15 178.9(7)
C12 C13 C14 C15 -3.5(12)
C13 C14 C15 O4 -177.3(7)
C13 C14 C15 C16 2.6(13)
C18 O4 C15 C14 2.4(12)
C18 O4 C15 C16 -177.5(8)
C14 C15 C16 C17 -1.0(13)
O4 C15 C16 C17 178.9(8)
C15 C16 C17 C12 0.4(13)
C13 C12 C17 C16 -1.3(12)
C11 C12 C17 C16 -178.8(8)
C2 N1 C19 C20 -138.3(8)
C11 N2 C20 C19 -114.8(10)
N1 C19 C20 N2 -60.1(10)
